data_2216545
loop_
_publ_author_name
'Muhammad Hanif'
'Ghulam Qadeer'
'Nasim Hasan Rama'
'Sauli Vuoti'
'Juho Autio'

_publ_section_title
;
 3-Hydroxy-4-methoxybenzohydrazide
;
_journal_coeditor_code HK2352
_journal_issue 12
_journal_name_full 'Acta Crystallographica Section E'
_journal_page_first o4506
_journal_page_last o4506
_journal_paper_doi 10.1107/S1600536807053160
_journal_volume 63
_journal_year 2007
_chemical_formula_iupac 'C8 H10 N2 O3'
_chemical_formula_moiety 'C8 H10 N2 O3'
_chemical_formula_sum 'C8 H10 N2 O3'
_chemical_formula_weight 182.18
_chemical_melting_point 475(2)
_chemical_name_systematic
;
3-Hydroxy-4-methoxybenzohydrazide
;
_space_group_IT_number 148
_symmetry_cell_setting trigonal
_symmetry_space_group_name_Hall '-R 3'
_symmetry_space_group_name_H-M 'R -3 :H'
_atom_sites_solution_hydrogens mixed
_atom_sites_solution_primary direct
_atom_sites_solution_secondary difmap
_audit_creation_method SHELXL-97
_cell_angle_alpha 90.00
_cell_angle_beta 90.00
_cell_angle_gamma 120.00
_cell_formula_units_Z 18
_cell_length_a 19.4079(10)
_cell_length_b 19.4079(10)
_cell_length_c 11.5250(4)
_cell_measurement_reflns_used 13690
_cell_measurement_temperature 120(2)
_cell_measurement_theta_max 27.48
_cell_measurement_theta_min 1.00
_cell_volume 3759.5(3)
_computing_cell_refinement 'EVALCCD (Duisenberg et al., 2003)'
_computing_data_collection 'COLLECT (Bruker AXS, 2000)'
_computing_data_reduction 'EVALCCD (Duisenberg et al., 2003)'
_computing_molecular_graphics 'DIAMOND (Brandenburg, 2007)'
_computing_publication_material 'SHELXL97 (Sheldrick, 1997)'
_computing_structure_refinement 'SHELXL97 (Sheldrick, 1997)'
_computing_structure_solution 'SHELXS97 (Sheldrick, 1997)'
_diffrn_ambient_temperature 120(2)
_diffrn_detector_area_resol_mean 9
_diffrn_measured_fraction_theta_full 0.998
_diffrn_measured_fraction_theta_max 0.998
_diffrn_measurement_device '95mm CCD camera on \k-goniostat'
_diffrn_measurement_device_type 'Nonius KappaCCD'
_diffrn_measurement_method '\f scans and \w scans with \k offset'
_diffrn_radiation_monochromator 'horizontally mounted graphite crystal'
_diffrn_radiation_source 'fine-focus sealed tube'
_diffrn_radiation_type MoK\a
_diffrn_radiation_wavelength 0.71073
_diffrn_reflns_av_R_equivalents 0.0644
_diffrn_reflns_av_sigmaI/netI 0.0465
_diffrn_reflns_limit_h_max 25
_diffrn_reflns_limit_h_min -24
_diffrn_reflns_limit_k_max 25
_diffrn_reflns_limit_k_min -25
_diffrn_reflns_limit_l_max 12
_diffrn_reflns_limit_l_min -14
_diffrn_reflns_number 14714
_diffrn_reflns_theta_full 27.51
_diffrn_reflns_theta_max 27.51
_diffrn_reflns_theta_min 3.00
_exptl_absorpt_coefficient_mu 0.112
_exptl_absorpt_correction_T_max 0.9868
_exptl_absorpt_correction_T_min 0.9772
_exptl_absorpt_correction_type multi-scan
_exptl_absorpt_process_details '(SADABS; Sheldrick, 1996)'
_exptl_crystal_colour colorless
_exptl_crystal_density_diffrn 1.448
_exptl_crystal_density_method 'not measured'
_exptl_crystal_description block
_exptl_crystal_F_000 1728
_exptl_crystal_size_max 0.21
_exptl_crystal_size_mid 0.20
_exptl_crystal_size_min 0.12
_refine_diff_density_max 0.235
_refine_diff_density_min -0.228
_refine_ls_extinction_method none
_refine_ls_goodness_of_fit_ref 1.071
_refine_ls_hydrogen_treatment mixed
_refine_ls_matrix_type full
_refine_ls_number_parameters 135
_refine_ls_number_reflns 1920
_refine_ls_number_restraints 0
_refine_ls_restrained_S_all 1.071
_refine_ls_R_factor_all 0.0789
_refine_ls_R_factor_gt 0.0448
_refine_ls_shift/su_max 0.000
_refine_ls_shift/su_mean 0.000
_refine_ls_structure_factor_coef Fsqd
_refine_ls_weighting_details 'calc w=1/[\s^2^(Fo^2^)+(0.0273P)^2^+5.5999P] where P=(Fo^2^+2Fc^2^)/3'
_refine_ls_weighting_scheme calc
_refine_ls_wR_factor_gt 0.0778
_refine_ls_wR_factor_ref 0.0868
_reflns_number_gt 1362
_reflns_number_total 1920
_reflns_threshold_expression I>2\s(I)
_cod_data_source_file hk2352.cif
_cod_data_source_block I
_cod_original_sg_symbol_H-M 'R -3'
_cod_database_code 2216545
_cod_database_fobs_code 2216545

loop_
_symmetry_equiv_pos_as_xyz
'x, y, z'
'-y, x-y, z'
'-x+y, -x, z'
'x+2/3, y+1/3, z+1/3'
'-y+2/3, x-y+1/3, z+1/3'
'-x+y+2/3, -x+1/3, z+1/3'
'x+1/3, y+2/3, z+2/3'
'-y+1/3, x-y+2/3, z+2/3'
'-x+y+1/3, -x+2/3, z+2/3'
'-x, -y, -z'
'y, -x+y, -z'
'x-y, x, -z'
'-x+2/3, -y+1/3, -z+1/3'
'y+2/3, -x+y+1/3, -z+1/3'
'x-y+2/3, x+1/3, -z+1/3'
'-x+1/3, -y+2/3, -z+2/3'
'y+1/3, -x+y+2/3, -z+2/3'
'x-y+1/3, x+2/3, -z+2/3'

loop_
_atom_site_type_symbol
_atom_site_label
_atom_site_fract_x
_atom_site_fract_y
_atom_site_fract_z
_atom_site_U_iso_or_equiv
_atom_site_adp_type
_atom_site_calc_flag
_atom_site_refinement_flags
_atom_site_occupancy
O O1 0.09395(7) 0.93439(7) -0.22631(10) 0.0177(3) Uani d . 1
O O2 0.24707(7) 1.00363(7) -0.25462(9) 0.0166(3) Uani d . 1
H H2O 0.2983(15) 1.0281(14) -0.2516(19) 0.044(7) Uiso d . 1
O O3 0.35414(6) 0.92873(6) 0.09783(9) 0.0144(3) Uani d . 1
N N1 0.24700(9) 0.81514(8) 0.15538(11) 0.0143(3) Uani d . 1
H H1N 0.1958(12) 0.7796(12) 0.1509(16) 0.024(5) Uiso d . 1
N N2 0.29078(9) 0.78856(8) 0.22064(13) 0.0147(3) Uani d . 1
H H2N 0.3332(12) 0.7967(11) 0.1776(16) 0.019(5) Uiso d . 1
H H2M 0.3109(12) 0.8204(12) 0.2860(18) 0.027(5) Uiso d . 1
C C1 0.00948(10) 0.89463(11) -0.21621(16) 0.0229(4) Uani d . 1
H H1A -0.0118 0.8370 -0.2146 0.034 Uiso calc R 1
H H1B -0.0128 0.9083 -0.2828 0.034 Uiso calc R 1
H H1C -0.0051 0.9113 -0.1444 0.034 Uiso calc R 1
C C2 0.13430(10) 0.91959(10) -0.14269(13) 0.0132(4) Uani d . 1
C C3 0.21694(10) 0.95706(9) -0.15902(13) 0.0126(4) Uani d . 1
C C4 0.26263(10) 0.94487(9) -0.07985(13) 0.0130(4) Uani d . 1
H H4 0.3185 0.9699 -0.0910 0.016 Uiso calc R 1
C C5 0.22816(9) 0.89622(9) 0.01679(13) 0.0123(3) Uani d . 1
C C6 0.28099(9) 0.88187(9) 0.09396(13) 0.0118(3) Uani d . 1
C C7 0.14684(10) 0.86073(10) 0.03336(14) 0.0157(4) Uani d . 1
H H7 0.1229 0.8281 0.0994 0.019 Uiso calc R 1
C C8 0.10022(10) 0.87259(10) -0.04603(14) 0.0160(4) Uani d . 1
H H8 0.0445 0.8483 -0.0339 0.019 Uiso calc R 1

loop_
_atom_site_aniso_label
_atom_site_aniso_U_11
_atom_site_aniso_U_22
_atom_site_aniso_U_33
_atom_site_aniso_U_12
_atom_site_aniso_U_13
_atom_site_aniso_U_23
O1 0.0116(6) 0.0231(7) 0.0181(6) 0.0085(5) -0.0025(5) 0.0038(5)
O2 0.0117(6) 0.0203(7) 0.0145(6) 0.0057(6) 0.0019(5) 0.0062(5)
O3 0.0126(6) 0.0125(6) 0.0172(6) 0.0056(5) 0.0002(5) 0.0016(5)
N1 0.0118(8) 0.0130(7) 0.0168(7) 0.0051(7) -0.0025(6) 0.0022(6)
N2 0.0147(8) 0.0159(8) 0.0157(7) 0.0093(7) -0.0025(6) 0.0016(6)
C1 0.0138(9) 0.0299(11) 0.0250(10) 0.0109(8) -0.0036(7) 0.0019(8)
C2 0.0148(9) 0.0132(8) 0.0135(8) 0.0084(7) -0.0026(7) -0.0019(7)
C3 0.0164(9) 0.0098(8) 0.0111(8) 0.0061(7) 0.0002(7) -0.0009(6)
C4 0.0109(8) 0.0127(8) 0.0148(8) 0.0055(7) 0.0002(6) -0.0019(7)
C5 0.0151(8) 0.0098(8) 0.0128(8) 0.0069(7) -0.0013(7) -0.0020(6)
C6 0.0142(9) 0.0114(8) 0.0107(8) 0.0071(7) 0.0010(6) -0.0022(6)
C7 0.0166(9) 0.0150(9) 0.0145(8) 0.0072(7) 0.0019(7) 0.0024(7)
C8 0.0109(8) 0.0166(9) 0.0194(8) 0.0060(7) 0.0009(7) -0.0003(7)

loop_
_atom_type_symbol
_atom_type_description
_atom_type_scat_dispersion_real
_atom_type_scat_dispersion_imag
_atom_type_scat_source
C C 0.0033 0.0016 'International Tables Vol C Tables 4.2.6.8 and 6.1.1.4'
H H 0.0000 0.0000 'International Tables Vol C Tables 4.2.6.8 and 6.1.1.4'
N N 0.0061 0.0033 'International Tables Vol C Tables 4.2.6.8 and 6.1.1.4'
O O 0.0106 0.0060 'International Tables Vol C Tables 4.2.6.8 and 6.1.1.4'

loop_
_geom_angle_atom_site_label_1
_geom_angle_atom_site_label_2
_geom_angle_atom_site_label_3
_geom_angle
C2 O1 C1 117.11(13)
C3 O2 H2O 109.1(15)
C6 N1 N2 123.02(14)
C6 N1 H1N 123.1(12)
N2 N1 H1N 113.2(12)
N1 N2 H2N 107.8(12)
N1 N2 H2M 108.6(12)
H2N N2 H2M 106.6(17)
O1 C1 H1A 109.5
O1 C1 H1B 109.5
H1A C1 H1B 109.5
O1 C1 H1C 109.5
H1A C1 H1C 109.5
H1B C1 H1C 109.5
O1 C2 C8 125.10(15)
O1 C2 C3 115.15(14)
C8 C2 C3 119.75(15)
O2 C3 C4 123.62(15)
O2 C3 C2 116.99(14)
C4 C3 C2 119.39(14)
C3 C4 C5 120.97(15)
C3 C4 H4 119.5
C5 C4 H4 119.5
C7 C5 C4 119.24(15)
C7 C5 C6 123.13(14)
C4 C5 C6 117.55(14)
O3 C6 N1 121.49(15)
O3 C6 C5 121.73(14)
N1 C6 C5 116.74(14)
C5 C7 C8 120.24(15)
C5 C7 H7 119.9
C8 C7 H7 119.9
C2 C8 C7 120.39(15)
C2 C8 H8 119.8
C7 C8 H8 119.8

loop_
_geom_bond_atom_site_label_1
_geom_bond_atom_site_label_2
_geom_bond_distance
O1 C2 1.3599(19)
O1 C1 1.425(2)
O2 C3 1.3580(19)
O2 H2O 0.86(2)
O3 C6 1.2464(19)
N1 C6 1.326(2)
N1 N2 1.4114(19)
N1 H1N 0.88(2)
N2 H2N 0.91(2)
N2 H2M 0.93(2)
C1 H1A 0.9800
C1 H1B 0.9800
C1 H1C 0.9800
C2 C8 1.381(2)
C2 C3 1.404(2)
C3 C4 1.373(2)
C4 C5 1.396(2)
C4 H4 0.9500
C5 C7 1.384(2)
C5 C6 1.485(2)
C7 C8 1.385(2)
C7 H7 0.9500
C8 H8 0.9500

loop_
_geom_hbond_atom_site_label_D
_geom_hbond_atom_site_label_H
_geom_hbond_atom_site_label_A
_geom_hbond_site_symmetry_A
_geom_hbond_distance_DH
_geom_hbond_distance_HA
_geom_hbond_distance_DA
_geom_hbond_angle_DHA
_geom_hbond_publ_flag
N2 H2N N2 14_455 0.91(2) 2.24(2) 3.1274(19) 165.3(16) yes
N2 H2N N1 14_455 0.91(2) 2.567(19) 3.266(2) 134.5(15) yes
N2 H2M O2 8_665 0.93(2) 2.15(2) 3.0364(19) 158.6(17) yes
N2 H2M O1 8_665 0.93(2) 2.43(2) 3.1335(18) 132.6(15) yes
N1 H1N O3 15 0.88(2) 2.15(2) 2.9296(18) 147.6(16) yes
O2 H2O O3 8_664 0.86(2) 1.81(2) 2.6635(16) 171(2) yes

loop_
_cod_related_entry_id
_cod_related_entry_database
_cod_related_entry_code
1 ChemSpider 21120368
